data_4324400
loop_
_publ_author_name
'Yuzhen Zhang'
'Jai Anand Garg'
'Cl\'ement Michelin'
'Thomas Fox'
'Olivier Blacque'
'Koushik Venkatesan'

_publ_section_title
;
 Synthesis and Luminescent Properties of cis Bis-N-Heterocyclic Carbene
 Platinum(II) Bis-Arylacetylide Complexes
;
_journal_name_full 'Inorganic Chemistry'
_journal_page_first 1220
_journal_page_last 1228
_journal_paper_doi 10.1021/ic101632v
_journal_volume 50
_journal_year 2011
_chemical_formula_moiety '2(C37 H48 N6 Pt), 3(C H2 Cl2)'
_chemical_formula_sum 'C77 H102 Cl6 N12 Pt2'
_chemical_formula_weight 1798.57
_chemical_name_systematic
'Bis(4-dimethylaminophenylethynyl)-(1,1'-dipentyl-3,3'-methylene-diimidazoline-2,2'-diylidene)-platinum(II) dichloromethane solvate'
_space_group_IT_number 15
_symmetry_cell_setting monoclinic
_symmetry_space_group_name_Hall '-C 2yc'
_symmetry_space_group_name_H-M 'C 1 2/c 1'
_atom_sites_solution_hydrogens geom
_atom_sites_solution_primary direct
_atom_sites_solution_secondary difmap
_audit_creation_method SHELXL-97
_cell_angle_alpha 90.00
_cell_angle_beta 90.715(2)
_cell_angle_gamma 90.00
_cell_formula_units_Z 4
_cell_length_a 25.9714(6)
_cell_length_b 10.0221(2)
_cell_length_c 31.4262(7)
_cell_measurement_reflns_used 9278
_cell_measurement_temperature 183(2)
_cell_measurement_theta_max 29.28
_cell_measurement_theta_min 2.52
_cell_volume 8179.2(3)
_computing_cell_refinement
;
CrysAlisPro, Oxford Diffraction Ltd.,
Version 1.171.33.41 
;
_computing_data_collection
;
CrysAlisPro, Oxford Diffraction Ltd.,
Version 1.171.33.41 
;
_computing_data_reduction
;
CrysAlisPro, Oxford Diffraction Ltd.,
Version 1.171.33.41 
;
_computing_molecular_graphics
; ORTEP-3 for Windows, Version 2.01.
  Farrugia, L. J. (1997). J. Appl. Cryst. 30, 565.
;
_computing_publication_material
; WinGX -- An integrated system of Windows programs for the solution,
 refinment and analysis of single crystal X-ray diffraction data,
 Version 1.80.00.
 Farrugia, L. J. (1999). J. Appl. Cryst. 32, 837-838.
 SHELXL97. Program for crystal structure refinement.
 Sheldrick, G.M. (2008). Acta Cryst. A64, 112-122.
 PLATON for Windows, Version 1.12.
 Spek, A. L. (2003). J. Appl. Cryst. 36, 7-13. 
;
_computing_structure_refinement
; SHELXL97. Program for crystal structure refinement.
  Sheldrick, G.M. (2008). Acta Cryst. A64, 112-122.
;
_computing_structure_solution
; SHELXS97. Program for Crystal Structure solution.
  Sheldrick, G.M. (2008). Acta Cryst. A64, 112-122.  
;
_diffrn_ambient_temperature 183(2)
_diffrn_detector_area_resol_mean 10.4498
_diffrn_measured_fraction_theta_full 0.999
_diffrn_measured_fraction_theta_max 0.999
_diffrn_measurement_device_type
; Goniometer Xcalibur, detector: Ruby
Oxford Diffraction (2007). Oxford Diffraction Ltd.,
Xcalibur CCD system
;
_diffrn_measurement_method 'omega scans'
_diffrn_radiation_monochromator graphite
_diffrn_radiation_source 'Enhance (Mo) X-ray Source'
_diffrn_radiation_type MoK\a
_diffrn_radiation_wavelength 0.71073
_diffrn_reflns_av_R_equivalents 0.0852
_diffrn_reflns_av_sigmaI/netI 0.1201
_diffrn_reflns_limit_h_max 30
_diffrn_reflns_limit_h_min -30
_diffrn_reflns_limit_k_max 11
_diffrn_reflns_limit_k_min -11
_diffrn_reflns_limit_l_max 36
_diffrn_reflns_limit_l_min -37
_diffrn_reflns_number 32595
_diffrn_reflns_theta_full 25.00
_diffrn_reflns_theta_max 25.00
_diffrn_reflns_theta_min 2.53
_diffrn_standards_number 0
_exptl_absorpt_coefficient_mu 3.661
_exptl_absorpt_correction_T_max 0.912
_exptl_absorpt_correction_T_min 0.661
_exptl_absorpt_correction_type analytical
_exptl_absorpt_process_details
;
CrysAlisPro, Oxford Diffraction Ltd.,
Version 1.171.33.41 (release 06-05-2009 CrysAlis171 .NET)
(compiled May  6 2009,17:20:42)
Analytical numeric absorption correction using a multifaceted crystal
model based on expressions derived by R.C. Clark & J.S. Reid.
(Clark, R. C. & Reid, J. S. (1995). Acta Cryst. A51, 887-897)
;
_exptl_crystal_colour colourless
_exptl_crystal_density_diffrn 1.461
_exptl_crystal_description plate
_exptl_crystal_F_000 3624
_exptl_crystal_size_max 0.17
_exptl_crystal_size_mid 0.07
_exptl_crystal_size_min 0.03
_refine_diff_density_max 2.113
_refine_diff_density_min -4.692
_refine_diff_density_rms 0.151
_refine_ls_extinction_method none
_refine_ls_goodness_of_fit_ref 1.109
_refine_ls_hydrogen_treatment constr
_refine_ls_matrix_type full
_refine_ls_number_parameters 443
_refine_ls_number_reflns 7199
_refine_ls_number_restraints 53
_refine_ls_restrained_S_all 1.108
_refine_ls_R_factor_all 0.1327
_refine_ls_R_factor_gt 0.0764
_refine_ls_shift/su_max 0.000
_refine_ls_shift/su_mean 0.000
_refine_ls_structure_factor_coef Fsqd
_refine_ls_weighting_details 'w=1/[\s^2^(Fo^2^)+(0.0599P)^2^] where P=(Fo^2^+2Fc^2^)/3'
_refine_ls_weighting_scheme calc
_refine_ls_wR_factor_gt 0.1272
_refine_ls_wR_factor_ref 0.1417
_reflns_number_gt 5024
_reflns_number_total 7199
_reflns_threshold_expression >2sigma(I)
_cod_data_source_file ic101632v_si_002_4.cif
_cod_data_source_block 5
_cod_original_sg_symbol_H-M 'C 2/c'
_cod_database_code 4324400

loop_
_symmetry_equiv_pos_as_xyz
'x, y, z'
'-x, y, -z+1/2'
'x+1/2, y+1/2, z'
'-x+1/2, y+1/2, -z+1/2'
'-x, -y, -z'
'x, -y, z-1/2'
'-x+1/2, -y+1/2, -z'
'x+1/2, -y+1/2, z-1/2'

loop_
_atom_site_label
_atom_site_type_symbol
_atom_site_fract_x
_atom_site_fract_y
_atom_site_fract_z
_atom_site_U_iso_or_equiv
_atom_site_adp_type
_atom_site_occupancy
_atom_site_symmetry_multiplicity
_atom_site_calc_flag
_atom_site_refinement_flags
C1 C 0.1851(5) 0.6350(10) 0.2058(3) 0.037(3) Uani 1 1 d .
C2 C 0.1285(5) 0.4758(12) 0.2269(4) 0.050(3) Uani 1 1 d .
H2 H 0.0990 0.4234 0.2282 0.061 Uiso 1 1 calc R
C3 C 0.1701(5) 0.4649(12) 0.2518(4) 0.048(3) Uani 1 1 d .
H3 H 0.1758 0.4023 0.2731 0.058 Uiso 1 1 calc R
C4 C 0.2546(4) 0.5927(11) 0.2561(3) 0.033(3) Uani 1 1 d .
H4A H 0.2631 0.5301 0.2786 0.040 Uiso 1 1 calc R
H4B H 0.2560 0.6822 0.2678 0.040 Uiso 1 1 calc R
C5 C 0.2850(4) 0.6490(9) 0.1863(3) 0.029(3) Uani 1 1 d .
C6 C 0.3339(4) 0.4974(11) 0.2217(4) 0.036(3) Uani 1 1 d .
H6 H 0.3448 0.4402 0.2433 0.043 Uiso 1 1 calc R
C7 C 0.3556(5) 0.5161(11) 0.1845(4) 0.045(3) Uani 1 1 d .
H7 H 0.3852 0.4739 0.1748 0.054 Uiso 1 1 calc R
C8 C 0.1012(5) 0.6197(12) 0.1651(4) 0.047(3) Uani 1 1 d .
H8A H 0.1014 0.7162 0.1627 0.056 Uiso 1 1 calc R
H8B H 0.0666 0.5924 0.1728 0.056 Uiso 1 1 calc R
C9 C 0.1142(6) 0.5603(15) 0.1232(4) 0.069(4) Uani 1 1 d .
H9A H 0.1094 0.4644 0.1242 0.083 Uiso 1 1 calc R
H9B H 0.1501 0.5777 0.1170 0.083 Uiso 1 1 calc R
C10 C 0.0797(8) 0.620(2) 0.0873(5) 0.111(5) Uani 1 1 d U
H10A H 0.0438 0.6058 0.0942 0.133 Uiso 1 1 calc R
H10B H 0.0855 0.7154 0.0857 0.133 Uiso 1 1 calc R
C11 C 0.0901(8) 0.560(2) 0.0459(5) 0.120(5) Uani 1 1 d U
H11A H 0.0834 0.4651 0.0470 0.144 Uiso 1 1 calc R
H11B H 0.1260 0.5731 0.0389 0.144 Uiso 1 1 calc R
C12 C 0.0553(8) 0.626(2) 0.0115(5) 0.143(6) Uani 1 1 d U
H12A H 0.0201 0.6211 0.0201 0.214 Uiso 1 1 calc R
H12B H 0.0593 0.5796 -0.0150 0.214 Uiso 1 1 calc R
H12C H 0.0651 0.7175 0.0081 0.214 Uiso 1 1 calc R
C13 C 0.3357(5) 0.6514(11) 0.1177(3) 0.043(3) Uani 1 1 d .
H13A H 0.3288 0.7462 0.1152 0.052 Uiso 1 1 calc R
H13B H 0.3719 0.6381 0.1117 0.052 Uiso 1 1 calc R
C14 C 0.3055(5) 0.5823(12) 0.0850(3) 0.048(3) Uani 1 1 d .
H14A H 0.2692 0.5983 0.0897 0.058 Uiso 1 1 calc R
H14B H 0.3116 0.4871 0.0874 0.058 Uiso 1 1 calc R
C15 C 0.3191(5) 0.6281(13) 0.0406(3) 0.056(4) Uani 1 1 d .
H15A H 0.3131 0.7235 0.0389 0.067 Uiso 1 1 calc R
H15B H 0.3557 0.6136 0.0368 0.067 Uiso 1 1 calc R
C16 C 0.2908(7) 0.5629(15) 0.0040(4) 0.072(5) Uani 1 1 d .
H16A H 0.2542 0.5785 0.0073 0.087 Uiso 1 1 calc R
H16B H 0.2964 0.4674 0.0055 0.087 Uiso 1 1 calc R
C17 C 0.3063(7) 0.6113(16) -0.0395(4) 0.092(6) Uani 1 1 d .
H17A H 0.2984 0.7045 -0.0422 0.138 Uiso 1 1 calc R
H17B H 0.2878 0.5620 -0.0610 0.138 Uiso 1 1 calc R
H17C H 0.3426 0.5980 -0.0430 0.138 Uiso 1 1 calc R
C18 C 0.1661(4) 0.8997(10) 0.1694(3) 0.031(3) Uani 1 1 d .
C19 C 0.1311(5) 0.9768(11) 0.1671(3) 0.034(3) Uani 1 1 d .
C20 C 0.0882(5) 1.0682(10) 0.1617(4) 0.037(3) Uani 1 1 d .
C21 C 0.0591(5) 1.1150(13) 0.1953(4) 0.054(4) Uani 1 1 d .
H21 H 0.0679 1.0888 0.2228 0.065 Uiso 1 1 calc R
C22 C 0.0184(5) 1.1972(14) 0.1895(4) 0.060(4) Uani 1 1 d .
H22 H 0.0001 1.2247 0.2132 0.072 Uiso 1 1 calc R
C23 C 0.0028(5) 1.2424(12) 0.1498(4) 0.048(3) Uani 1 1 d .
C24 C 0.0315(4) 1.1975(12) 0.1156(4) 0.045(3) Uani 1 1 d .
H24 H 0.0226 1.2245 0.0882 0.054 Uiso 1 1 calc R
C25 C 0.0730(5) 1.1138(11) 0.1216(4) 0.042(3) Uani 1 1 d .
H25 H 0.0916 1.0868 0.0980 0.050 Uiso 1 1 calc R
C26 C -0.0509(6) 1.3816(16) 0.1030(4) 0.077(4) Uani 1 1 d U
H26A H -0.0212 1.4320 0.0948 0.116 Uiso 1 1 calc R
H26B H -0.0800 1.4402 0.1052 0.116 Uiso 1 1 calc R
H26C H -0.0580 1.3142 0.0821 0.116 Uiso 1 1 calc R
C27 C -0.0692(5) 1.3687(14) 0.1793(4) 0.072(4) Uani 1 1 d U
H27A H -0.0762 1.2960 0.1982 0.109 Uiso 1 1 calc R
H27B H -0.1010 1.4078 0.1698 0.109 Uiso 1 1 calc R
H27C H -0.0489 1.4348 0.1940 0.109 Uiso 1 1 calc R
N5 N -0.0411(4) 1.3200(13) 0.1431(3) 0.074(3) Uani 1 1 d U
C28 C 0.2698(4) 0.9111(10) 0.1478(3) 0.030(3) Uani 1 1 d .
C29 C 0.2973(5) 0.9937(11) 0.1321(3) 0.037(3) Uani 1 1 d .
C30 C 0.3311(4) 1.0871(10) 0.1102(3) 0.031(3) Uani 1 1 d .
C31 C 0.3656(4) 1.1667(11) 0.1318(4) 0.041(3) Uani 1 1 d .
H31 H 0.3667 1.1640 0.1614 0.049 Uiso 1 1 calc R
C32 C 0.3994(5) 1.2521(10) 0.1102(4) 0.048(3) Uani 1 1 d .
H32 H 0.4227 1.3045 0.1255 0.058 Uiso 1 1 calc R
C33 C 0.3981(5) 1.2585(13) 0.0659(4) 0.056(4) Uani 1 1 d .
C34 C 0.3631(6) 1.1810(14) 0.0456(4) 0.064(4) Uani 1 1 d .
H34 H 0.3610 1.1838 0.0160 0.077 Uiso 1 1 calc R
C35 C 0.3307(5) 1.0991(12) 0.0671(4) 0.049(3) Uani 1 1 d .
H35 H 0.3071 1.0486 0.0515 0.059 Uiso 1 1 calc R
C36 C 0.4661(7) 1.4264(18) 0.0686(5) 0.109(5) Uani 1 1 d U
H36A H 0.4554 1.4312 0.0977 0.164 Uiso 1 1 calc R
H36B H 0.4673 1.5146 0.0568 0.164 Uiso 1 1 calc R
H36C H 0.4996 1.3863 0.0674 0.164 Uiso 1 1 calc R
C37 C 0.4293(7) 1.3569(18) -0.0003(4) 0.109(5) Uani 1 1 d U
H37A H 0.4469 1.2815 -0.0122 0.163 Uiso 1 1 calc R
H37B H 0.4460 1.4376 -0.0090 0.163 Uiso 1 1 calc R
H37C H 0.3942 1.3575 -0.0103 0.163 Uiso 1 1 calc R
N6 N 0.4304(6) 1.3480(15) 0.0450(4) 0.109(4) Uani 1 1 d U
C38 C 0.2027(6) 0.2345(12) 0.1214(5) 0.074(4) Uani 1 1 d .
H38A H 0.1678 0.2240 0.1316 0.089 Uiso 1 1 calc R
H38B H 0.2194 0.1481 0.1232 0.089 Uiso 1 1 calc R
N1 N 0.1372(4) 0.5795(9) 0.1989(3) 0.037(2) Uani 1 1 d .
N2 N 0.2034(4) 0.5654(8) 0.2395(3) 0.034(2) Uani 1 1 d .
N3 N 0.2915(3) 0.5804(8) 0.2219(3) 0.029(2) Uani 1 1 d .
N4 N 0.3264(3) 0.6107(8) 0.1621(3) 0.031(2) Uani 1 1 d .
Pt1 Pt 0.225604(17) 0.77540(4) 0.175730(13) 0.02652(15) Uani 1 1 d .
Cl1 Cl 0.19993(19) 0.2829(4) 0.06845(12) 0.0931(13) Uani 1 1 d .
Cl2 Cl 0.23490(17) 0.3439(3) 0.15422(11) 0.0760(12) Uani 1 1 d .
Cl3 Cl 0.4564(3) 0.2514(8) 0.2235(3) 0.194(3) Uani 1 1 d DU
C39 C 0.5000 0.332(4) 0.2500 0.194(5) Uani 1 2 d SDU
H39A H 0.4824 0.3897 0.2699 0.232 Uiso 0.50 1 calc PR
H39B H 0.5176 0.3897 0.2301 0.232 Uiso 0.50 1 calc PR

loop_
_atom_site_aniso_label
_atom_site_aniso_U_11
_atom_site_aniso_U_22
_atom_site_aniso_U_33
_atom_site_aniso_U_23
_atom_site_aniso_U_13
_atom_site_aniso_U_12
C1 0.079(10) 0.020(6) 0.013(6) -0.003(4) -0.006(6) -0.005(6)
C2 0.038(8) 0.057(9) 0.057(9) 0.014(7) 0.005(7) -0.023(7)
C3 0.057(10) 0.046(8) 0.042(8) 0.018(6) 0.007(7) -0.007(7)
C4 0.041(7) 0.036(7) 0.023(6) 0.002(5) -0.001(6) 0.001(5)
C5 0.038(7) 0.006(5) 0.043(7) 0.000(5) -0.012(6) 0.005(5)
C6 0.039(8) 0.033(7) 0.035(7) 0.003(5) -0.003(6) 0.014(6)
C7 0.040(8) 0.046(8) 0.048(8) -0.007(6) -0.006(7) 0.016(6)
C8 0.033(8) 0.047(8) 0.060(9) 0.003(6) -0.002(7) -0.006(6)
C9 0.070(11) 0.077(11) 0.060(10) 0.013(8) -0.013(8) 0.008(8)
C10 0.105(12) 0.166(13) 0.061(7) 0.013(8) -0.017(8) 0.002(10)
C11 0.122(12) 0.175(13) 0.063(8) 0.010(8) -0.016(8) 0.004(10)
C12 0.158(15) 0.206(16) 0.064(8) 0.021(10) -0.029(10) 0.008(13)
C13 0.052(9) 0.036(7) 0.042(7) 0.003(6) 0.014(7) 0.003(6)
C14 0.057(9) 0.050(8) 0.037(7) -0.002(6) 0.005(7) 0.006(7)
C15 0.069(10) 0.071(10) 0.029(7) 0.002(6) 0.007(7) -0.005(8)
C16 0.103(14) 0.082(11) 0.031(8) -0.010(7) -0.011(8) 0.000(9)
C17 0.130(17) 0.108(14) 0.037(9) 0.001(8) -0.018(10) -0.018(12)
C18 0.025(7) 0.025(6) 0.044(7) 0.002(5) -0.015(6) -0.002(5)
C19 0.047(8) 0.033(7) 0.023(6) 0.001(5) -0.005(6) 0.005(6)
C20 0.047(8) 0.023(6) 0.040(7) -0.002(5) -0.003(6) 0.001(5)
C21 0.047(9) 0.086(10) 0.029(7) 0.012(7) 0.002(6) 0.021(8)
C22 0.055(9) 0.088(11) 0.038(7) 0.005(7) 0.010(7) 0.035(8)
C23 0.045(7) 0.062(9) 0.037(7) 0.008(6) 0.002(6) 0.030(7)
C24 0.038(7) 0.064(9) 0.033(6) 0.005(6) -0.003(6) 0.015(6)
C25 0.043(8) 0.050(8) 0.032(7) -0.010(6) 0.006(6) 0.019(6)
C26 0.072(9) 0.109(11) 0.051(6) 0.015(6) 0.012(7) 0.047(8)
C27 0.063(9) 0.103(10) 0.052(6) -0.002(7) 0.017(6) 0.053(8)
N5 0.068(7) 0.114(8) 0.042(5) 0.005(5) 0.014(5) 0.059(6)
C28 0.021(6) 0.035(7) 0.035(7) 0.010(5) 0.010(5) -0.012(5)
C29 0.046(8) 0.031(7) 0.034(7) -0.001(5) -0.007(6) 0.006(6)
C30 0.029(7) 0.030(6) 0.035(7) 0.001(5) 0.006(6) 0.013(5)
C31 0.042(8) 0.031(6) 0.051(8) -0.007(6) 0.001(7) -0.002(6)
C32 0.051(8) 0.024(8) 0.071(9) -0.012(6) 0.003(7) -0.008(5)
C33 0.067(9) 0.056(9) 0.046(8) 0.004(7) 0.009(7) -0.008(7)
C34 0.078(11) 0.080(11) 0.034(7) 0.006(7) 0.007(8) -0.023(9)
C35 0.045(9) 0.051(8) 0.052(9) 0.010(6) 0.000(7) -0.012(6)
C36 0.118(12) 0.136(12) 0.074(8) -0.020(9) 0.039(8) -0.084(9)
C37 0.129(12) 0.145(12) 0.054(6) 0.008(8) 0.037(8) -0.078(10)
N6 0.129(10) 0.147(10) 0.053(6) -0.002(7) 0.021(7) -0.084(8)
C38 0.077(10) 0.034(8) 0.112(13) 0.006(8) -0.015(9) 0.005(7)
N1 0.028(6) 0.042(6) 0.039(6) 0.006(5) -0.001(5) -0.008(5)
N2 0.041(6) 0.027(5) 0.034(6) 0.009(4) 0.008(5) -0.007(4)
N3 0.033(6) 0.031(5) 0.024(5) 0.003(4) -0.004(4) 0.001(4)
N4 0.026(6) 0.036(5) 0.031(5) -0.005(4) 0.012(5) 0.002(4)
Pt1 0.0341(2) 0.0191(2) 0.0263(2) 0.0009(2) 0.00014(16) 0.0009(2)
Cl1 0.127(4) 0.090(3) 0.062(2) -0.007(2) -0.015(2) -0.007(3)
Cl2 0.122(4) 0.047(2) 0.059(2) -0.0006(18) -0.003(2) -0.009(2)
Cl3 0.176(7) 0.204(8) 0.199(7) -0.013(4) -0.093(6) -0.007(4)
C39 0.174(10) 0.203(11) 0.202(11) 0.000 -0.107(8) 0.000

loop_
_atom_type_symbol
_atom_type_description
_atom_type_scat_dispersion_real
_atom_type_scat_dispersion_imag
_atom_type_scat_source
C C 0.0033 0.0016 'International Tables Vol C Tables 4.2.6.8 and 6.1.1.4'
H H 0.0000 0.0000 'International Tables Vol C Tables 4.2.6.8 and 6.1.1.4'
N N 0.0061 0.0033 'International Tables Vol C Tables 4.2.6.8 and 6.1.1.4'
Pt Pt -1.7033 8.3905 'International Tables Vol C Tables 4.2.6.8 and 6.1.1.4'
Cl Cl 0.1484 0.1585 'International Tables Vol C Tables 4.2.6.8 and 6.1.1.4'

loop_
_geom_angle_atom_site_label_1
_geom_angle_atom_site_label_2
_geom_angle_atom_site_label_3
_geom_angle
_geom_angle_site_symmetry_1
_geom_angle_site_symmetry_3
N2 C1 N1 102.9(9) . .
N2 C1 Pt1 123.6(9) . .
N1 C1 Pt1 133.5(8) . .
C3 C2 N1 107.3(10) . .
C3 C2 H2 126.4 . .
N1 C2 H2 126.4 . .
C2 C3 N2 106.4(10) . .
C2 C3 H3 126.8 . .
N2 C3 H3 126.8 . .
N2 C4 N3 109.2(8) . .
N2 C4 H4A 109.8 . .
N3 C4 H4A 109.8 . .
N2 C4 H4B 109.8 . .
N3 C4 H4B 109.8 . .
H4A C4 H4B 108.3 . .
N3 C5 N4 103.3(9) . .
N3 C5 Pt1 123.7(8) . .
N4 C5 Pt1 133.0(8) . .
C7 C6 N3 105.5(10) . .
C7 C6 H6 127.2 . .
N3 C6 H6 127.2 . .
C6 C7 N4 108.0(10) . .
C6 C7 H7 126.0 . .
N4 C7 H7 126.0 . .
N1 C8 C9 112.4(10) . .
N1 C8 H8A 109.1 . .
C9 C8 H8A 109.1 . .
N1 C8 H8B 109.1 . .
C9 C8 H8B 109.1 . .
H8A C8 H8B 107.9 . .
C8 C9 C10 110.6(13) . .
C8 C9 H9A 109.5 . .
C10 C9 H9A 109.5 . .
C8 C9 H9B 109.5 . .
C10 C9 H9B 109.5 . .
H9A C9 H9B 108.1 . .
C11 C10 C9 112.2(16) . .
C11 C10 H10A 109.2 . .
C9 C10 H10A 109.2 . .
C11 C10 H10B 109.2 . .
C9 C10 H10B 109.2 . .
H10A C10 H10B 107.9 . .
C10 C11 C12 109.6(18) . .
C10 C11 H11A 109.7 . .
C12 C11 H11A 109.7 . .
C10 C11 H11B 109.7 . .
C12 C11 H11B 109.7 . .
H11A C11 H11B 108.2 . .
C11 C12 H12A 109.5 . .
C11 C12 H12B 109.5 . .
H12A C12 H12B 109.5 . .
C11 C12 H12C 109.5 . .
H12A C12 H12C 109.5 . .
H12B C12 H12C 109.5 . .
C14 C13 N4 116.2(9) . .
C14 C13 H13A 108.2 . .
N4 C13 H13A 108.2 . .
C14 C13 H13B 108.2 . .
N4 C13 H13B 108.2 . .
H13A C13 H13B 107.4 . .
C13 C14 C15 112.1(10) . .
C13 C14 H14A 109.2 . .
C15 C14 H14A 109.2 . .
C13 C14 H14B 109.2 . .
C15 C14 H14B 109.2 . .
H14A C14 H14B 107.9 . .
C16 C15 C14 117.1(11) . .
C16 C15 H15A 108.0 . .
C14 C15 H15A 108.0 . .
C16 C15 H15B 108.0 . .
C14 C15 H15B 108.0 . .
H15A C15 H15B 107.3 . .
C15 C16 C17 114.8(13) . .
C15 C16 H16A 108.6 . .
C17 C16 H16A 108.6 . .
C15 C16 H16B 108.6 . .
C17 C16 H16B 108.6 . .
H16A C16 H16B 107.6 . .
C16 C17 H17A 109.5 . .
C16 C17 H17B 109.5 . .
H17A C17 H17B 109.5 . .
C16 C17 H17C 109.5 . .
H17A C17 H17C 109.5 . .
H17B C17 H17C 109.5 . .
C19 C18 Pt1 177.3(10) . .
C18 C19 C20 176.7(12) . .
C21 C20 C25 115.2(11) . .
C21 C20 C19 123.4(11) . .
C25 C20 C19 121.3(10) . .
C22 C21 C20 122.4(11) . .
C22 C21 H21 118.8 . .
C20 C21 H21 118.8 . .
C21 C22 C23 122.9(11) . .
C21 C22 H22 118.6 . .
C23 C22 H22 118.6 . .
C22 C23 C24 115.9(10) . .
C22 C23 N5 123.3(10) . .
C24 C23 N5 120.6(10) . .
C25 C24 C23 121.2(11) . .
C25 C24 H24 119.4 . .
C23 C24 H24 119.4 . .
C24 C25 C20 122.4(10) . .
C24 C25 H25 118.8 . .
C20 C25 H25 118.8 . .
N5 C26 H26A 109.5 . .
N5 C26 H26B 109.5 . .
H26A C26 H26B 109.5 . .
N5 C26 H26C 109.5 . .
H26A C26 H26C 109.5 . .
H26B C26 H26C 109.5 . .
N5 C27 H27A 109.5 . .
N5 C27 H27B 109.5 . .
H27A C27 H27B 109.5 . .
N5 C27 H27C 109.5 . .
H27A C27 H27C 109.5 . .
H27B C27 H27C 109.5 . .
C23 N5 C26 120.8(10) . .
C23 N5 C27 119.3(10) . .
C26 N5 C27 117.7(11) . .
C29 C28 Pt1 177.9(10) . .
C28 C29 C30 175.5(11) . .
C35 C30 C31 116.0(11) . .
C35 C30 C29 121.9(11) . .
C31 C30 C29 122.1(10) . .
C30 C31 C32 121.5(11) . .
C30 C31 H31 119.2 . .
C32 C31 H31 119.2 . .
C33 C32 C31 120.1(12) . .
C33 C32 H32 119.9 . .
C31 C32 H32 119.9 . .
C34 C33 C32 117.0(12) . .
C34 C33 N6 123.4(12) . .
C32 C33 N6 119.5(13) . .
C33 C34 C35 122.0(12) . .
C33 C34 H34 119.0 . .
C35 C34 H34 119.0 . .
C34 C35 C30 123.4(13) . .
C34 C35 H35 118.3 . .
C30 C35 H35 118.3 . .
N6 C36 H36A 109.5 . .
N6 C36 H36B 109.5 . .
H36A C36 H36B 109.5 . .
N6 C36 H36C 109.5 . .
H36A C36 H36C 109.5 . .
H36B C36 H36C 109.5 . .
N6 C37 H37A 109.5 . .
N6 C37 H37B 109.5 . .
H37A C37 H37B 109.5 . .
N6 C37 H37C 109.5 . .
H37A C37 H37C 109.5 . .
H37B C37 H37C 109.5 . .
C33 N6 C36 120.0(12) . .
C33 N6 C37 120.3(13) . .
C36 N6 C37 119.6(12) . .
Cl2 C38 Cl1 114.4(8) . .
Cl2 C38 H38A 108.7 . .
Cl1 C38 H38A 108.7 . .
Cl2 C38 H38B 108.7 . .
Cl1 C38 H38B 108.7 . .
H38A C38 H38B 107.6 . .
C1 N1 C2 110.9(10) . .
C1 N1 C8 124.9(9) . .
C2 N1 C8 124.1(10) . .
C1 N2 C3 112.3(10) . .
C1 N2 C4 119.8(9) . .
C3 N2 C4 127.6(10) . .
C5 N3 C6 113.8(9) . .
C5 N3 C4 120.2(9) . .
C6 N3 C4 126.0(9) . .
C5 N4 C7 109.4(9) . .
C5 N4 C13 125.6(9) . .
C7 N4 C13 124.8(9) . .
C28 Pt1 C18 88.8(4) . .
C28 Pt1 C1 176.4(5) . .
C18 Pt1 C1 94.4(5) . .
C28 Pt1 C5 93.3(4) . .
C18 Pt1 C5 176.2(4) . .
C1 Pt1 C5 83.4(5) . .
Cl3 C39 Cl3 120(3) . 2_655
Cl3 C39 H39A 107.4 . .
Cl3 C39 H39A 107.4 2_655 .
Cl3 C39 H39B 107.4 . .
Cl3 C39 H39B 107.4 2_655 .
H39A C39 H39B 106.9 . .

loop_
_geom_bond_atom_site_label_1
_geom_bond_atom_site_label_2
_geom_bond_distance
_geom_bond_site_symmetry_2
C1 N2 1.349(13) .
C1 N1 1.379(14) .
C1 Pt1 2.001(11) .
C2 C3 1.331(17) .
C2 N1 1.383(14) .
C2 H2 0.9300 .
C3 N2 1.385(13) .
C3 H3 0.9300 .
C4 N2 1.450(14) .
C4 N3 1.452(12) .
C4 H4A 0.9700 .
C4 H4B 0.9700 .
C5 N3 1.322(12) .
C5 N4 1.382(13) .
C5 Pt1 2.020(10) .
C6 C7 1.320(14) .
C6 N3 1.380(13) .
C6 H6 0.9300 .
C7 N4 1.398(14) .
C7 H7 0.9300 .
C8 N1 1.462(14) .
C8 C9 1.490(16) .
C8 H8A 0.9700 .
C8 H8B 0.9700 .
C9 C10 1.55(2) .
C9 H9A 0.9700 .
C9 H9B 0.9700 .
C10 C11 1.46(2) .
C10 H10A 0.9700 .
C10 H10B 0.9700 .
C11 C12 1.55(2) .
C11 H11A 0.9700 .
C11 H11B 0.9700 .
C12 H12A 0.9600 .
C12 H12B 0.9600 .
C12 H12C 0.9600 .
C13 C14 1.458(16) .
C13 N4 1.476(13) .
C13 H13A 0.9700 .
C13 H13B 0.9700 .
C14 C15 1.514(15) .
C14 H14A 0.9700 .
C14 H14B 0.9700 .
C15 C16 1.506(17) .
C15 H15A 0.9700 .
C15 H15B 0.9700 .
C16 C17 1.511(17) .
C16 H16A 0.9700 .
C16 H16B 0.9700 .
C17 H17A 0.9600 .
C17 H17B 0.9600 .
C17 H17C 0.9600 .
C18 C19 1.194(14) .
C18 Pt1 1.993(11) .
C19 C20 1.451(16) .
C20 C21 1.388(15) .
C20 C25 1.393(15) .
C21 C22 1.350(16) .
C21 H21 0.9300 .
C22 C23 1.383(16) .
C22 H22 0.9300 .
C23 C24 1.391(15) .
C23 N5 1.394(14) .
C24 C25 1.376(15) .
C24 H24 0.9300 .
C25 H25 0.9300 .
C26 N5 1.421(15) .
C26 H26A 0.9600 .
C26 H26B 0.9600 .
C26 H26C 0.9600 .
C27 N5 1.444(14) .
C27 H27A 0.9600 .
C27 H27B 0.9600 .
C27 H27C 0.9600 .
C28 C29 1.205(14) .
C28 Pt1 1.990(9) .
C29 C30 1.460(15) .
C30 C35 1.360(15) .
C30 C31 1.373(15) .
C31 C32 1.407(15) .
C31 H31 0.9300 .
C32 C33 1.393(17) .
C32 H32 0.9300 .
C33 C34 1.352(18) .
C33 N6 1.398(16) .
C34 C35 1.360(16) .
C34 H34 0.9300 .
C35 H35 0.9300 .
C36 N6 1.417(19) .
C36 H36A 0.9600 .
C36 H36B 0.9600 .
C36 H36C 0.9600 .
C37 N6 1.427(17) .
C37 H37A 0.9600 .
C37 H37B 0.9600 .
C37 H37C 0.9600 .
C38 Cl2 1.716(14) .
C38 Cl1 1.733(15) .
C38 H38A 0.9700 .
C38 H38B 0.9700 .
Cl3 C39 1.61(2) 2_655
Cl3 C39 1.61(2) .
C39 Cl3 1.61(2) 2_655
C39 H39A 0.9700 .
C39 H39B 0.9700 .
